data_7059397
loop_
_publ_author_name
'Boufroua, Naouel'
'Dunach, Elisabet'
'Fontaine-Vive, Fabien'
'Achouche-Bouzroura, Samia'
'Poulain-Martini, Sophie'

_publ_section_title
;
 In(OTf)3-catalysed easy access to dihydropyranocoumarin and
 dihydropyranochromone derivatives
;
_journal_issue 15
_journal_name_full 'New Journal of Chemistry'
_journal_page_first 6042
_journal_page_last 6052
_journal_paper_doi 10.1039/D0NJ00080A
_journal_volume 44
_journal_year 2020
_chemical_formula_moiety 'C11 H14 O3'
_chemical_formula_sum 'C11 H14 O3'
_chemical_formula_weight 194.22
_space_group_crystal_system orthorhombic
_space_group_IT_number 19
_space_group_name_Hall 'P 2ac 2ab'
_space_group_name_H-M_alt 'P 21 21 21'
_atom_sites_solution_hydrogens geom
_audit_creation_date 2018-10-04
_audit_creation_method
;
Olex2 1.2
(compiled 2018.05.29 svn.r3510 for OlexSys, GUI svn.r5506)
;
_audit_update_record
;
2019-09-17 deposited with the CCDC.	2020-03-12 downloaded from the CCDC.
;
_cell_angle_alpha 90
_cell_angle_beta 90
_cell_angle_gamma 90
_cell_formula_units_Z 4
_cell_length_a 5.7787(6)
_cell_length_b 8.8337(8)
_cell_length_c 20.223(2)
_cell_measurement_reflns_used 3710
_cell_measurement_temperature 293
_cell_measurement_theta_max 26.8800
_cell_measurement_theta_min 4.1890
_cell_volume 1032.33(18)
_computing_cell_refinement 'CrysAlisPro 1.171.39.44a (Rigaku OD, 2018)'
_computing_data_collection 'CrysAlisPro 1.171.39.44a (Rigaku OD, 2018)'
_computing_data_reduction 'CrysAlisPro 1.171.39.44a (Rigaku OD, 2018)'
_computing_molecular_graphics 'Olex2 (Dolomanov et al., 2009)'
_computing_publication_material 'Olex2 (Dolomanov et al., 2009)'
_computing_structure_refinement 'ShelXL (Sheldrick, 2015)'
_computing_structure_solution 'SHELXT 2014/5 (Sheldrick, 2014)'
_diffrn_ambient_temperature 293
_diffrn_detector 'CCD plate'
_diffrn_detector_area_resol_mean 5.3048
_diffrn_detector_type AtlasS2
_diffrn_measured_fraction_theta_full 0.996
_diffrn_measured_fraction_theta_max 0.907
_diffrn_measurement_details
;
List of Runs (angles in degrees, time in seconds):

  # Type    Start    End  Width  t~exp~   \w     \q     \k     \f   Frames
#--------------------------------------------------------------------------
  1  \w    -20.00  33.00   1.00   20.00    --   -7.86 -99.00  60.00   53
  2  \w    -64.00  37.00   1.00   20.00    --    8.41 -57.00 120.00  101
  3  \w    -64.00  37.00   1.00   20.00    --    8.41 -57.00-180.00  101
  4  \w    -20.00  10.00   1.00   20.00    --    8.41 -99.00   0.00   30
;
_diffrn_measurement_device 'four-circle diffractometer'
_diffrn_measurement_device_type 'SuperNova, Dual, Cu at home/near, AtlasS2'
_diffrn_measurement_method '\w scans'
_diffrn_orient_matrix_type 'CrysAlisPro convention (1999,Acta A55,543-557)'
_diffrn_orient_matrix_UB_11 0.1160688000
_diffrn_orient_matrix_UB_12 0.0259892000
_diffrn_orient_matrix_UB_13 -0.0012848000
_diffrn_orient_matrix_UB_21 0.0003730000
_diffrn_orient_matrix_UB_22 0.0083316000
_diffrn_orient_matrix_UB_23 0.0348491000
_diffrn_orient_matrix_UB_31 0.0400255000
_diffrn_orient_matrix_UB_32 -0.0755841000
_diffrn_orient_matrix_UB_33 0.0034280000
_diffrn_radiation_monochromator mirror
_diffrn_radiation_probe x-ray
_diffrn_radiation_type MoK\a
_diffrn_radiation_wavelength 0.71073
_diffrn_reflns_av_R_equivalents 0.0318
_diffrn_reflns_av_unetI/netI 0.0265
_diffrn_reflns_Laue_measured_fraction_full 0.996
_diffrn_reflns_Laue_measured_fraction_max 0.907
_diffrn_reflns_limit_h_max 7
_diffrn_reflns_limit_h_min -7
_diffrn_reflns_limit_k_max 11
_diffrn_reflns_limit_k_min -11
_diffrn_reflns_limit_l_max 24
_diffrn_reflns_limit_l_min -24
_diffrn_reflns_number 7685
_diffrn_reflns_point_group_measured_fraction_full 0.987
_diffrn_reflns_point_group_measured_fraction_max 0.859
_diffrn_reflns_theta_full 26.000
_diffrn_reflns_theta_max 28.416
_diffrn_reflns_theta_min 3.062
_diffrn_source 'micro-focus sealed X-ray tube'
_diffrn_source_type 'SuperNova (Mo) X-ray Source'
_exptl_absorpt_coefficient_mu 0.090
_exptl_absorpt_correction_T_max 1.00000
_exptl_absorpt_correction_T_min 0.63209
_exptl_absorpt_correction_type multi-scan
_exptl_absorpt_process_details
;
CrysAlisPro 1.171.39.44a (Rigaku Oxford Diffraction, 2018)
Empirical absorption correction using spherical harmonics,
 implemented in SCALE3 ABSPACK scaling algorithm.
;
_exptl_crystal_colour colourless
_exptl_crystal_colour_primary colourless
_exptl_crystal_density_diffrn 1.250
_exptl_crystal_description prism
_exptl_crystal_F_000 416
_exptl_crystal_size_max 0.36
_exptl_crystal_size_mid 0.28
_exptl_crystal_size_min 0.2
_refine_diff_density_max 0.180
_refine_diff_density_min -0.227
_refine_diff_density_rms 0.057
_refine_ls_abs_structure_details
;
 Flack x determined using 613 quotients [(I+)-(I-)]/[(I+)+(I-)]
 (Parsons, Flack and Wagner, Acta Cryst. B69 (2013) 249-259).
;
_refine_ls_abs_structure_Flack -0.3(6)
_refine_ls_extinction_method none
_refine_ls_goodness_of_fit_ref 1.102
_refine_ls_hydrogen_treatment constr
_refine_ls_matrix_type full
_refine_ls_number_parameters 160
_refine_ls_number_reflns 2232
_refine_ls_number_restraints 0
_refine_ls_restrained_S_all 1.102
_refine_ls_R_factor_all 0.0538
_refine_ls_R_factor_gt 0.0435
_refine_ls_shift/su_max 0.000
_refine_ls_shift/su_mean 0.000
_refine_ls_structure_factor_coef Fsqd
_refine_ls_weighting_details 'w=1/[\s^2^(Fo^2^)+(0.0564P)^2^+0.0350P] where P=(Fo^2^+2Fc^2^)/3'
_refine_ls_weighting_scheme calc
_refine_ls_wR_factor_gt 0.1006
_refine_ls_wR_factor_ref 0.1085
_reflns_Friedel_coverage 0.608
_reflns_Friedel_fraction_full 0.974
_reflns_Friedel_fraction_max 0.790
_reflns_number_gt 1865
_reflns_number_total 2232
_reflns_threshold_expression 'I > 2\s(I)'
_cod_data_source_file d0nj00080a2.cif
_cod_data_source_block nb184f5
_cod_depositor_comments
;Adding full bibliography for 7059397--7059400.cif.

 Adding full bibliography for 7059397--7059400.cif.
;
_cod_original_cell_volume 1032.34(18)
_cod_database_code 7059397
_shelx_shelxl_version_number 2016/4
_chemical_oxdiff_formula 'c11 h14 o3'
_shelx_space_group_comment
;
The symmetry employed for this shelxl refinement is uniquely defined
by the following loop, which should always be used as a source of
symmetry information in preference to the above space-group names.
They are only intended as comments.
;
_shelx_estimated_absorpt_t_max 0.982
_shelx_estimated_absorpt_t_min 0.968
_reflns_odcompleteness_completeness 99.63
_reflns_odcompleteness_iscentric 1
_reflns_odcompleteness_theta 24.66
_olex2_refinement_description
;
1. Fixed Uiso
 At 1.2 times of:
  All C(H) groups, All C(H,H) groups, All C(H,H,H,H) groups
 At 1.5 times of:
  All C(H,H,H) groups
2. Others
 Sof(H7BC)=Sof(H7BD)=Sof(C9)=Sof(H9A)=Sof(H9B)=Sof(C13)=Sof(H13A)=Sof(H13B)=
 Sof(H13C)=Sof(C14)=Sof(H14A)=Sof(H14B)=Sof(H14C)=1-FVAR(1)
 Sof(H7AB)=Sof(H7AA)=Sof(C8)=Sof(H8A)=Sof(H8B)=Sof(C11)=Sof(H11A)=Sof(H11B)=
 Sof(H11C)=Sof(C12)=Sof(H12A)=Sof(H12B)=Sof(H12C)=FVAR(1)
3.a Secondary CH2 refined with riding coordinates:
 C7(H7AB,H7AA), C7(H7BC,H7BD), C8(H8A,H8B), C9(H9A,H9B)
3.b Aromatic/amide H refined with riding coordinates:
 C2(H2)
3.c Idealised Me refined as rotating group:
 C6(H6A,H6B,H6C), C11(H11A,H11B,H11C), C12(H12A,H12B,H12C), C13(H13A,H13B,
 H13C), C14(H14A,H14B,H14C)
;
_olex2_submission_special_instructions 'No special instructions were received'
_oxdiff_exptl_absorpt_empirical_details
;
Empirical correction (ABSPACK) includes:
- Absorption correction using spherical harmonics
- Frame scaling
;
_oxdiff_exptl_absorpt_empirical_full_max 1.885
_oxdiff_exptl_absorpt_empirical_full_min 0.519

loop_
_space_group_symop_operation_xyz
'x, y, z'
'-x+1/2, -y, z+1/2'
'-x, y+1/2, -z+1/2'
'x+1/2, -y+1/2, -z'

loop_
_atom_site_label
_atom_site_type_symbol
_atom_site_fract_x
_atom_site_fract_y
_atom_site_fract_z
_atom_site_U_iso_or_equiv
_atom_site_adp_type
_atom_site_occupancy
_atom_site_site_symmetry_order
_atom_site_calc_flag
_atom_site_refinement_flags_posn
_atom_site_refinement_flags_adp
_atom_site_refinement_flags_occupancy
_atom_site_disorder_assembly
_atom_site_disorder_group
O1 O 0.1216(2) 0.45528(16) 0.65043(7) 0.0511(4) Uani 1 1 d . . . . .
O2 O 0.5241(4) 0.5444(2) 0.49129(9) 0.0839(6) Uani 1 1 d . . . . .
O3 O 0.2921(3) 0.24276(18) 0.67283(8) 0.0682(5) Uani 1 1 d . . . . .
C1 C 0.0875(4) 0.5858(2) 0.61402(11) 0.0499(5) Uani 1 1 d . . . . .
C2 C 0.2192(4) 0.6173(2) 0.56202(11) 0.0568(6) Uani 1 1 d . . . . .
H2 H 0.192351 0.706324 0.538670 0.068 Uiso 1 1 calc R . . . .
C3 C 0.4029(4) 0.5180(3) 0.54055(11) 0.0541(6) Uani 1 1 d . . . . .
C4 C 0.4354(3) 0.3834(2) 0.58008(9) 0.0453(5) Uani 1 1 d . . . . .
C5 C 0.2943(3) 0.3605(2) 0.63184(9) 0.0446(5) Uani 1 1 d . . . . .
C6 C -0.1078(4) 0.6758(3) 0.64042(14) 0.0689(7) Uani 1 1 d . . . . .
H6A H -0.246809 0.616446 0.638936 0.103 Uiso 1 1 calc GR . . . .
H6B H -0.127489 0.765359 0.614125 0.103 Uiso 1 1 calc GR . . . .
H6C H -0.075624 0.704016 0.685339 0.103 Uiso 1 1 calc GR . . . .
C7 C 0.6148(5) 0.2680(3) 0.56332(12) 0.0641(6) Uani 1 1 d . . . . .
H7AB H 0.760716 0.293924 0.584135 0.077 Uiso 0.684(5) 1 calc R . P A 1
H7AA H 0.638185 0.264446 0.515845 0.077 Uiso 0.684(5) 1 calc R . P A 1
H7BC H 0.741728 0.315213 0.539670 0.077 Uiso 0.316(5) 1 calc R . P A 2
H7BD H 0.548510 0.190102 0.535302 0.077 Uiso 0.316(5) 1 calc R . P A 2
C8 C 0.5274(6) 0.1088(3) 0.58924(16) 0.0537(9) Uani 0.684(5) 1 d . . P A 1
H8A H 0.392098 0.077176 0.564417 0.064 Uiso 0.684(5) 1 calc R . P A 1
H8B H 0.647487 0.033268 0.583272 0.064 Uiso 0.684(5) 1 calc R . P A 1
C9 C 0.7031(14) 0.1977(9) 0.6282(4) 0.062(2) Uani 0.316(5) 1 d . . P A 2
H9A H 0.769769 0.274405 0.656747 0.074 Uiso 0.316(5) 1 calc R . P A 2
H9B H 0.818504 0.120502 0.619531 0.074 Uiso 0.316(5) 1 calc R . P A 2
C10 C 0.4673(4) 0.1230(3) 0.66198(11) 0.0559(6) Uani 1 1 d . . . . .
C11 C 0.6547(8) 0.1594(7) 0.7059(2) 0.0812(14) Uani 0.684(5) 1 d . . P A 1
H11A H 0.717852 0.256282 0.694214 0.122 Uiso 0.684(5) 1 calc GR . P A 1
H11B H 0.772908 0.083524 0.702401 0.122 Uiso 0.684(5) 1 calc GR . P A 1
H11C H 0.598352 0.162835 0.750578 0.122 Uiso 0.684(5) 1 calc GR . P A 1
C12 C 0.3353(9) -0.0255(4) 0.6823(3) 0.0852(15) Uani 0.684(5) 1 d . . P A 1
H12A H 0.279790 -0.015805 0.726837 0.128 Uiso 0.684(5) 1 calc GR . P A 1
H12B H 0.438787 -0.110277 0.679487 0.128 Uiso 0.684(5) 1 calc GR . P A 1
H12C H 0.206844 -0.041044 0.652992 0.128 Uiso 0.684(5) 1 calc GR . P A 1
C13 C 0.3556(17) 0.0223(10) 0.6232(5) 0.078(3) Uani 0.316(5) 1 d . . P A 2
H13A H 0.229405 -0.021576 0.647448 0.117 Uiso 0.316(5) 1 calc GR . P A 2
H13B H 0.461015 -0.056050 0.610000 0.117 Uiso 0.316(5) 1 calc GR . P A 2
H13C H 0.296910 0.072866 0.584718 0.117 Uiso 0.316(5) 1 calc GR . P A 2
C14 C 0.560(2) 0.0660(11) 0.7309(4) 0.075(3) Uani 0.316(5) 1 d . . P A 2
H14A H 0.636791 0.147546 0.753183 0.112 Uiso 0.316(5) 1 calc GR . P A 2
H14B H 0.666345 -0.015875 0.724163 0.112 Uiso 0.316(5) 1 calc GR . P A 2
H14C H 0.432007 0.031529 0.757277 0.112 Uiso 0.316(5) 1 calc GR . P A 2

loop_
_atom_site_aniso_label
_atom_site_aniso_U_11
_atom_site_aniso_U_22
_atom_site_aniso_U_33
_atom_site_aniso_U_23
_atom_site_aniso_U_13
_atom_site_aniso_U_12
O1 0.0520(7) 0.0427(8) 0.0585(9) 0.0049(6) 0.0067(7) 0.0056(6)
O2 0.1053(14) 0.0686(12) 0.0777(12) 0.0255(9) 0.0327(12) 0.0006(11)
O3 0.0840(11) 0.0549(9) 0.0658(10) 0.0226(8) 0.0265(9) 0.0240(9)
C1 0.0513(11) 0.0367(10) 0.0617(13) 0.0016(9) -0.0106(10) 0.0029(9)
C2 0.0732(14) 0.0393(10) 0.0580(13) 0.0091(9) -0.0058(11) 0.0015(12)
C3 0.0675(14) 0.0440(11) 0.0509(12) 0.0065(9) 0.0033(11) -0.0084(11)
C4 0.0492(10) 0.0419(10) 0.0448(10) 0.0037(8) -0.0008(9) -0.0037(9)
C5 0.0493(10) 0.0378(9) 0.0467(11) 0.0031(8) -0.0002(9) 0.0005(9)
C6 0.0626(14) 0.0534(13) 0.0906(18) -0.0012(13) -0.0048(14) 0.0155(11)
C7 0.0679(14) 0.0647(14) 0.0597(13) 0.0094(12) 0.0142(12) 0.0151(13)
C8 0.0634(19) 0.0420(17) 0.0557(18) -0.0022(14) 0.0014(15) 0.0097(16)
C9 0.055(4) 0.055(4) 0.076(5) 0.000(3) -0.001(4) 0.008(3)
C10 0.0681(12) 0.0427(11) 0.0569(13) 0.0052(10) 0.0011(11) 0.0137(12)
C11 0.081(3) 0.104(4) 0.059(2) -0.005(2) -0.020(2) 0.020(3)
C12 0.114(3) 0.0436(19) 0.098(3) 0.0155(19) 0.023(3) 0.004(2)
C13 0.080(6) 0.053(4) 0.100(7) 0.003(5) -0.013(5) -0.007(4)
C14 0.109(7) 0.063(5) 0.052(4) 0.017(4) -0.003(5) 0.021(5)

loop_
_atom_type_symbol
_atom_type_description
_atom_type_scat_dispersion_real
_atom_type_scat_dispersion_imag
_atom_type_scat_source
C C 0.0033 0.0016 'International Tables Vol C Tables 4.2.6.8 and 6.1.1.4'
H H 0.0000 0.0000 'International Tables Vol C Tables 4.2.6.8 and 6.1.1.4'
O O 0.0106 0.0060 'International Tables Vol C Tables 4.2.6.8 and 6.1.1.4'

loop_
_geom_angle_atom_site_label_1
_geom_angle_atom_site_label_2
_geom_angle_atom_site_label_3
_geom_angle
_geom_angle_site_symmetry_1
_geom_angle_site_symmetry_3
_geom_angle_publ_flag
C5 O1 C1 118.19(16) . . ?
C5 O3 C10 117.38(16) . . ?
O1 C1 C6 111.39(19) . . ?
C2 C1 O1 121.00(19) . . ?
C2 C1 C6 127.6(2) . . ?
C1 C2 H2 118.9 . . ?
C1 C2 C3 122.1(2) . . ?
C3 C2 H2 118.9 . . ?
O2 C3 C2 122.8(2) . . ?
O2 C3 C4 121.7(2) . . ?
C2 C3 C4 115.43(19) . . ?
C3 C4 C7 121.79(19) . . ?
C5 C4 C3 118.45(19) . . ?
C5 C4 C7 119.72(18) . . ?
O3 C5 O1 107.64(16) . . ?
O3 C5 C4 127.56(18) . . ?
C4 C5 O1 124.78(17) . . ?
C1 C6 H6A 109.5 . . ?
C1 C6 H6B 109.5 . . ?
C1 C6 H6C 109.5 . . ?
H6A C6 H6B 109.5 . . ?
H6A C6 H6C 109.5 . . ?
H6B C6 H6C 109.5 . . ?
C4 C7 H7AB 110.1 . . ?
C4 C7 H7AA 110.1 . . ?
C4 C7 H7BC 110.1 . . ?
C4 C7 H7BD 110.1 . . ?
C4 C7 C8 108.07(19) . . ?
C4 C7 C9 108.2(3) . . ?
H7AB C7 H7AA 108.4 . . ?
H7BC C7 H7BD 108.4 . . ?
C8 C7 H7AB 110.1 . . ?
C8 C7 H7AA 110.1 . . ?
C9 C7 H7BC 110.1 . . ?
C9 C7 H7BD 110.1 . . ?
C7 C8 H8A 110.0 . . ?
C7 C8 H8B 110.0 . . ?
H8A C8 H8B 108.3 . . ?
C10 C8 C7 108.7(2) . . ?
C10 C8 H8A 110.0 . . ?
C10 C8 H8B 110.0 . . ?
C7 C9 H9A 111.0 . . ?
C7 C9 H9B 111.0 . . ?
C7 C9 C10 103.8(5) . . ?
H9A C9 H9B 109.0 . . ?
C10 C9 H9A 111.0 . . ?
C10 C9 H9B 111.0 . . ?
O3 C10 C8 111.06(19) . . ?
O3 C10 C9 109.7(3) . . ?
O3 C10 C12 103.0(2) . . ?
O3 C10 C14 109.2(4) . . ?
C8 C10 C12 107.2(3) . . ?
C11 C10 O3 105.2(2) . . ?
C11 C10 C8 116.5(3) . . ?
C11 C10 C12 113.0(3) . . ?
C13 C10 O3 103.3(4) . . ?
C13 C10 C9 114.6(6) . . ?
C13 C10 C14 117.7(6) . . ?
C14 C10 C9 102.3(5) . . ?
C10 C11 H11A 109.5 . . ?
C10 C11 H11B 109.5 . . ?
C10 C11 H11C 109.5 . . ?
H11A C11 H11B 109.5 . . ?
H11A C11 H11C 109.5 . . ?
H11B C11 H11C 109.5 . . ?
C10 C12 H12A 109.5 . . ?
C10 C12 H12B 109.5 . . ?
C10 C12 H12C 109.5 . . ?
H12A C12 H12B 109.5 . . ?
H12A C12 H12C 109.5 . . ?
H12B C12 H12C 109.5 . . ?
C10 C13 H13A 109.5 . . ?
C10 C13 H13B 109.5 . . ?
C10 C13 H13C 109.5 . . ?
H13A C13 H13B 109.5 . . ?
H13A C13 H13C 109.5 . . ?
H13B C13 H13C 109.5 . . ?
C10 C14 H14A 109.5 . . ?
C10 C14 H14B 109.5 . . ?
C10 C14 H14C 109.5 . . ?
H14A C14 H14B 109.5 . . ?
H14A C14 H14C 109.5 . . ?
H14B C14 H14C 109.5 . . ?

loop_
_geom_bond_atom_site_label_1
_geom_bond_atom_site_label_2
_geom_bond_distance
_geom_bond_site_symmetry_2
_geom_bond_publ_flag
O1 C1 1.382(2) . ?
O1 C5 1.356(2) . ?
O2 C3 1.240(3) . ?
O3 C5 1.330(2) . ?
O3 C10 1.481(3) . ?
C1 C2 1.328(3) . ?
C1 C6 1.480(3) . ?
C2 H2 0.9300 . ?
C2 C3 1.444(3) . ?
C3 C4 1.445(3) . ?
C4 C5 1.342(3) . ?
C4 C7 1.493(3) . ?
C6 H6A 0.9600 . ?
C6 H6B 0.9600 . ?
C6 H6C 0.9600 . ?
C7 H7AB 0.9700 . ?
C7 H7AA 0.9700 . ?
C7 H7BC 0.9700 . ?
C7 H7BD 0.9700 . ?
C7 C8 1.584(4) . ?
C7 C9 1.538(8) . ?
C8 H8A 0.9700 . ?
C8 H8B 0.9700 . ?
C8 C10 1.517(4) . ?
C9 H9A 0.9700 . ?
C9 H9B 0.9700 . ?
C9 C10 1.661(8) . ?
C10 C11 1.438(5) . ?
C10 C12 1.572(5) . ?
C10 C13 1.350(9) . ?
C10 C14 1.575(8) . ?
C11 H11A 0.9600 . ?
C11 H11B 0.9600 . ?
C11 H11C 0.9600 . ?
C12 H12A 0.9600 . ?
C12 H12B 0.9600 . ?
C12 H12C 0.9600 . ?
C13 H13A 0.9600 . ?
C13 H13B 0.9600 . ?
C13 H13C 0.9600 . ?
C14 H14A 0.9600 . ?
C14 H14B 0.9600 . ?
C14 H14C 0.9600 . ?
